data_1529320
loop_
_publ_author_name
'T.V. Drokina'
'G.A. Petrakovskii'
'M.S. Molokeev'
'S.V. Misyul'
'V.S. Bondarev'
'D.A. Velikanov'
'M. Frontzek'
'J. Schefer'

_publ_section_title
;
 Crystal and magnetic structures, phase transitions in
 quasi-one-dimensional pyroxenes Na0.5Li0.5FeGe2O6
;
_journal_issue 0
_journal_name_full 'Journal of Magnetism and Magnetic Materials'
_journal_page_first 243
_journal_page_last 249
_journal_paper_doi 10.1016/j.jmmm.2015.03.016
_journal_volume 385
_journal_year 2015
_chemical_formula_moiety 'Fe2 Ge4 Li Na O12'
_chemical_formula_sum 'Fe2 Ge4 Li Na O12'
_chemical_formula_weight 624.07
_space_group_IT_number 14
_symmetry_cell_setting monoclinic
_symmetry_space_group_name_Hall '-P 2ybc'
_symmetry_space_group_name_H-M 'P 1 21/c 1'
_cell_angle_alpha 90
_cell_angle_beta 108.4944(11)
_cell_angle_gamma 90
_cell_formula_units_Z 2
_cell_length_a 9.96920(30)
_cell_length_b 8.85448(26)
_cell_length_c 5.47516(18)
_cell_measurement_temperature 133
_cell_volume 458.34(2)
_diffrn_ambient_temperature 133
_diffrn_measurement_device_type
;
D8 ADVANCE Bruker
;
_diffrn_radiation_monochromator none
_diffrn_radiation_probe x-ray
_diffrn_radiation_type
;
 Cu K\a~1~~2~
;
_exptl_absorpt_coefficient_mu 40.822
_exptl_crystal_density_diffrn 4.522
_pd_char_colour
;
colourless
;
_pd_meas_2theta_range_inc 0.0160352
_pd_meas_2theta_range_max 120.004454
_pd_meas_2theta_range_min 5
_pd_meas_scan_method step
_pd_proc_ls_pref_orient_corr
;
Anisotropic model of PO. Spherical harmonics 4 ordrer.
 Jarvinen (1993). Application of symmetrized harmonics expansion to correction
of the preferred orientation effect. - J. Appl. Cryst. 26 p525-531.
;
_pd_proc_ls_profile_function PearsonVII
_pd_proc_ls_prof_R_factor 2.840
_pd_proc_ls_prof_wR_expected 2.339
_pd_proc_ls_prof_wR_factor 3.917
_pd_proc_number_of_points 7172
_pd_spec_mount_mode reflection
_refine_ls_goodness_of_fit_all 1.675
_refine_ls_R_I_factor 1.53
_refine_ls_shift/su_max 0.01000
_cod_data_source_file Na0p5Li0p5FeGe2O6_133K.cif
_cod_data_source_block a
_cod_original_cell_volume 458.343(25)
_cod_original_sg_symbol_Hall
;
-P 2ybc
;
_cod_original_sg_symbol_H-M P21/c
_cod_original_formula_sum
;
Fe2 Ge4 Li Na O12
;
_cod_database_code 1529320
_cod_database_fobs_code 1529320

loop_
_symmetry_equiv_pos_as_xyz
'x, y, z'
'-x, -y, -z'
'-x, y+1/2, -z+1/2'
'x, -y+1/2, z+1/2'

loop_
_atom_site_label
_atom_site_type_symbol
_atom_site_fract_x
_atom_site_fract_y
_atom_site_fract_z
_atom_site_occupancy
_atom_site_B_iso_or_equiv
Fe Fe 0.25950(98) 0.65455(61) 0.2217(21) 1 0.50(20)
Li Li 0.2282(29) 0.0326(19) 0.1916(64) 0.5 0.50(53)
Na Na 0.2282(29) 0.0326(19) 0.1916(64) 0.5 0.50(53)
Ge1 Ge 0.04352(75) 0.3405(11) 0.2527(15) 1 0.50(22)
Ge2 Ge 0.54467(74) 0.8457(12) 0.2372(15) 1 0.50(21)
O1 O 0.8758(28) 0.3486(32) 0.2035(55) 1 1.52(28)
O2 O 0.1182(32) 0.5261(35) 0.3175(74) 1 1.52(28)
O3 O 0.0845(25) 0.2413(34) 0.5460(72) 1 1.52(28)
O4 O 0.3638(30) 0.8069(27) 0.1353(65) 1 1.52(28)
O5 O 0.6033(30) 1.0149(36) 0.3340(75) 1 1.52(28)
O6 O 0.6201(27) 0.7131(31) 0.5149(61) 1 1.52(28)

loop_
_diffrn_radiation_wavelength
_diffrn_radiation_wavelength_wt
1.5406 1.0000
1.5443 0.5000

loop_
_geom_angle_atom_site_label_1
_geom_angle_atom_site_label_2
_geom_angle_atom_site_label_3
_geom_angle
_geom_angle_site_symmetry_1
_geom_angle_site_symmetry_3
O1 Fe O1 90.03(97) 2_665 3_655
O1 Fe O2 91.3(12) 2_665 1_555
O1 Fe O4 86.9(13) 2_665 1_555
O1 Fe O5 92.9(13) 2_665 3_645
O1 Fe O2 82.9(10) 3_655 1_555
O1 Fe O4 84.83(97) 3_655 1_555
O1 Fe O4 79.2(11) 3_655 4_565
O2 Fe O4 87.7(13) 1_555 4_565
O2 Fe O5 105.6(12) 1_555 3_645
O4 Fe O4 91.7(12) 1_555 4_565
O4 Fe O5 86.7(11) 1_555 3_645
O4 Fe O5 97.7(14) 4_565 3_645
O1 Li O2 85.6(14) 3_645 4_554
O1 Li O3 115.7(17) 3_645 4_554
O1 Li O4 75.3(13) 3_645 1_545
O1 Li O5 79.8(16) 3_645 2_666
O1 Li O6 131.7(28) 3_645 2_666
O2 Li O3 79.1(18) 4_554 4_554
O2 Li O4 79.2(16) 4_554 1_545
O2 Li O6 140.1(45) 4_554 2_666
O2 Li O6 85.7(15) 4_554 3_645
O3 Li O5 125.1(28) 4_554 2_666
O3 Li O6 72.1(15) 4_554 2_666
O3 Li O6 74.1(14) 4_554 3_645
O4 Li O5 78.1(15) 1_545 2_666
O4 Li O6 119.1(18) 1_545 2_666
O4 Li O6 91.45(99) 1_545 3_645
O5 Li O6 61.4(25) 2_666 2_666
O5 Li O6 104.1(14) 2_666 3_645
O6 Li O6 60.4(19) 2_666 3_645
O1 Ge1 O3 95.9(12) 1_455 1_555
O1 Ge1 O3 114.3(16) 1_455 4_554
O2 Ge1 O3 108.4(19) 1_555 1_555
O2 Ge1 O3 113.3(20) 1_555 4_554
O3 Ge1 O3 113.9(23) 1_555 4_554
O4 Ge2 O5 120.8(19) 1_555 1_555
O4 Ge2 O6 104.1(13) 1_555 1_555
O4 Ge2 O6 110.9(14) 1_555 4_564
O5 Ge2 O6 107.5(18) 1_555 1_555
O5 Ge2 O6 108.6(17) 1_555 4_564
O6 Ge2 O6 103.5(15) 1_555 4_564

loop_
_geom_bond_atom_site_label_1
_geom_bond_atom_site_label_2
_geom_bond_distance
_geom_bond_site_symmetry_2
Fe O1 2.291(30) 2_665
Fe O1 2.300(25) 3_655
Fe O2 2.005(26) .
Fe O4 1.854(23) .
Fe O4 2.198(35) 4_565
Fe O5 1.938(25) 3_645
Li O1 2.106(32) 3_645
Li O2 2.060(49) 4_554
Li O3 2.444(34) 4_554
Li O4 2.486(28) 1_545
Li O5 2.641(49) 2_666
Li O6 2.898(36) 2_666
Li O6 2.684(31) 3_645
Ge1 O1 1.609(19) 1_455
Ge1 O2 1.793(31) .
Ge1 O3 1.761(37) .
Ge1 O3 1.505(32) 4_554
Ge2 O4 1.744(21) .
Ge2 O5 1.634(33) .
Ge2 O6 1.879(31) .
Ge2 O6 1.703(26) 4_564
